data_2022557
loop_
_publ_author_name
'Broadhurst, Edward T.'
'Wilson, Cameron J. G.'
'Zissimou, Georgia A.'
'Nudelman, Fabio'
'Constantinides, Christos P.'
'Koutentis, Panayiotis A.'
'Parsons, Simon'

_publ_section_title
;
 A first-order phase transition in Blatter's radical at high pressure
;
_journal_issue 2
_journal_name_full 'Acta Crystallographica Section B Structural Science, Crystal Engineering and Materials'
_journal_paper_doi 10.1107/S2052520622000191
_journal_volume 78
_journal_year 2022
_chemical_formula_moiety 'C19 H14 N3'
_chemical_formula_sum 'C19 H14 N3'
_chemical_formula_weight 284.33
_chemical_name_systematic 1,3-Diphenyl-1,2,4-benzotriazin-4(1H)-yl
_space_group_crystal_system monoclinic
_space_group_IT_number 14
_space_group_name_Hall '-P 2yn'
_space_group_name_H-M_alt 'P 1 21/n 1'
_atom_sites_solution_hydrogens geom
_atom_sites_solution_primary dual
_audit_creation_date 2021-04-28
_audit_creation_method
;
Olex2 1.3
(compiled 2020.11.12 svn.r5f609507 for OlexSys, GUI svn.r6272)
;
_cell_angle_alpha 90
_cell_angle_beta 99.868(11)
_cell_angle_gamma 90
_cell_formula_units_Z 4
_cell_length_a 10.1831(9)
_cell_length_b 6.3399(5)
_cell_length_c 19.111(4)
_cell_measurement_reflns_used 1401
_cell_measurement_temperature 295.3
_cell_measurement_theta_max 24.032
_cell_measurement_theta_min 3.390
_cell_volume 1215.5(3)
_computing_cell_refinement 'SAINT V8.40A (Bruker, 2019)'
_computing_data_reduction 'SAINT V8.40A (Bruker, 2019)'
_computing_molecular_graphics 'Olex2 1.3 (Dolomanov et al., 2009)'
_computing_publication_material 'Olex2 1.3 (Dolomanov et al., 2009)'
_computing_structure_refinement 'XL  (Sheldrick, 2008)'
_computing_structure_solution 'SHELXT 2014/5 (Sheldrick, 2014)'
_diffrn_ambient_temperature 295.3
_diffrn_detector 'Bruker APEX2 area detector'
_diffrn_detector_area_resol_mean 7.9
_diffrn_detector_type 'CCD area detector'
_diffrn_measured_fraction_theta_full 0.359
_diffrn_measured_fraction_theta_max 0.341
_diffrn_measurement_device 'three-circle diffractometer'
_diffrn_measurement_device_type 'Bruker SMART APEX2 area detector'
_diffrn_measurement_method '\f and \w scans'
_diffrn_radiation_monochromator 'mirror optics'
_diffrn_radiation_probe x-ray
_diffrn_radiation_type MoK\a
_diffrn_radiation_wavelength 0.71073
_diffrn_reflns_av_R_equivalents 0.0548
_diffrn_reflns_av_unetI/netI 0.0529
_diffrn_reflns_Laue_measured_fraction_full 0.359
_diffrn_reflns_Laue_measured_fraction_max 0.341
_diffrn_reflns_limit_h_max 11
_diffrn_reflns_limit_h_min -12
_diffrn_reflns_limit_k_max 7
_diffrn_reflns_limit_k_min -7
_diffrn_reflns_limit_l_max 8
_diffrn_reflns_limit_l_min -8
_diffrn_reflns_number 5150
_diffrn_reflns_point_group_measured_fraction_full 0.359
_diffrn_reflns_point_group_measured_fraction_max 0.341
_diffrn_reflns_theta_full 25.242
_diffrn_reflns_theta_max 25.810
_diffrn_reflns_theta_min 2.130
_diffrn_source 'microfocus sealed X-ray tube'
_diffrn_source_current 1.4
_diffrn_source_power 0.07
_diffrn_source_type 'Incoatec I\ms'
_diffrn_source_voltage 50.0
_diffrn_standards_number 0
_exptl_absorpt_coefficient_mu 0.094
_exptl_absorpt_correction_T_max 0.7453
_exptl_absorpt_correction_T_min 0.5967
_exptl_absorpt_correction_type multi-scan
_exptl_absorpt_process_details
;
SADABS-2016/2 (Bruker,2016/2) was used for absorption correction.
wR2(int) was 0.1003 before and 0.0528 after correction.
The Ratio of minimum to maximum transmission is 0.8006.
The \l/2 correction factor is Not present.
;
_exptl_crystal_colour 'clear dark brown'
_exptl_crystal_colour_lustre clear
_exptl_crystal_colour_modifier dark
_exptl_crystal_colour_primary brown
_exptl_crystal_density_diffrn 1.554
_exptl_crystal_description block
_exptl_crystal_F_000 596
_exptl_crystal_preparation 'As recieved'
_exptl_crystal_size_max 0.16
_exptl_crystal_size_mid 0.14
_exptl_crystal_size_min 0.09
_refine_diff_density_max 0.161
_refine_diff_density_min -0.162
_refine_diff_density_rms 0.041
_refine_ls_extinction_method none
_refine_ls_goodness_of_fit_ref 1.042
_refine_ls_hydrogen_treatment constr
_refine_ls_matrix_type full
_refine_ls_number_parameters 199
_refine_ls_number_reflns 798
_refine_ls_number_restraints 231
_refine_ls_restrained_S_all 0.906
_refine_ls_R_factor_all 0.0922
_refine_ls_R_factor_gt 0.0487
_refine_ls_shift/su_max 0.000
_refine_ls_shift/su_mean 0.000
_refine_ls_structure_factor_coef Fsqd
_refine_ls_weighting_details 'w=1/[\s^2^(Fo^2^)+(0.1006P)^2^] where P=(Fo^2^+2Fc^2^)/3'
_refine_ls_weighting_scheme calc
_refine_ls_wR_factor_gt 0.1240
_refine_ls_wR_factor_ref 0.1500
_reflns_Friedel_coverage 0.000
_reflns_number_gt 504
_reflns_number_total 798
_reflns_threshold_expression 'I > 2\s(I)'
_cod_data_source_file um5054sup1.cif
_cod_data_source_block mo_sp20037_0m_2p5349GPa
_cod_original_cell_volume 1215.6(3)
_cod_database_code 2022557
_shelx_shelxl_version_number 2018/3
_shelx_space_group_comment
;
The symmetry employed for this shelxl refinement is uniquely defined
by the following loop, which should always be used as a source of
symmetry information in preference to the above space-group names.
They are only intended as comments.
;
_shelx_estimated_absorpt_t_max 0.992
_shelx_estimated_absorpt_t_min 0.985
_olex2_refinement_description
;
1. Fixed Uiso
 At 1.2 times of:
  All C(H) groups
2. Restrained distances
 N2-N1
 1.361 with sigma of 0.01
 C3-N1
 1.401 with sigma of 0.01
 C3-N2
 2.417 with sigma of 0.03
 C14-N1
 1.427 with sigma of 0.01
 C14-N2
 2.342 with sigma of 0.03
 C14-C3
 2.488 with sigma of 0.03
 C1-N2
 1.336 with sigma of 0.01
 C1-N1
 2.289 with sigma of 0.03
 N3-C1
 1.325 with sigma of 0.01
 N3-N2
 2.388 with sigma of 0.03
 C8-C1
 1.489 with sigma of 0.01
 C8-N2
 2.375 with sigma of 0.03
 C8-N3
 2.413 with sigma of 0.03
 C2-N3
 1.375 with sigma of 0.01
 C2-C1
 2.287 with sigma of 0.03
 C7-C2
 1.392 with sigma of 0.01
 C7-N3
 2.395 with sigma of 0.03
 C3-C2
 1.408 with sigma of 0.01
 C3-N3
 2.434 with sigma of 0.03
 C3-C7
 2.401 with sigma of 0.03
 C6-C7
 1.372 with sigma of 0.01
 C6-C2
 2.411 with sigma of 0.03
 C5-C6
 1.389 with sigma of 0.01
 C5-C7
 2.386 with sigma of 0.03
 C4-C5
 1.375 with sigma of 0.01
 C4-C6
 2.404 with sigma of 0.03
 C3-C4
 1.39 with sigma of 0.01
 C3-C5
 2.388 with sigma of 0.03
 C19-C14
 1.374 with sigma of 0.01
 C19-N1
 2.43 with sigma of 0.03
 C15-C14
 1.374 with sigma of 0.01
 C15-N1
 2.415 with sigma of 0.03
 C15-C19
 2.385 with sigma of 0.03
 C18-C19
 1.384 with sigma of 0.01
 C18-C14
 2.381 with sigma of 0.03
 C17-C18
 1.356 with sigma of 0.01
 C17-C19
 2.382 with sigma of 0.03
 C16-C17
 1.374 with sigma of 0.01
 C16-C18
 2.361 with sigma of 0.03
 C15-C16
 1.387 with sigma of 0.01
 C15-C17
 2.396 with sigma of 0.03
 C9-C8
 1.393 with sigma of 0.01
 C9-C1
 2.488 with sigma of 0.03
 C13-C8
 1.379 with sigma of 0.01
 C13-C1
 2.511 with sigma of 0.03
 C13-C9
 2.384 with sigma of 0.03
 C10-C9
 1.383 with sigma of 0.01
 C10-C8
 2.403 with sigma of 0.03
 C11-C10
 1.362 with sigma of 0.01
 C11-C9
 2.388 with sigma of 0.03
 C12-C11
 1.373 with sigma of 0.01
 C12-C10
 2.365 with sigma of 0.03
 C13-C12
 1.379 with sigma of 0.01
 C13-C11
 2.387 with sigma of 0.03
3. Rigid body (RIGU) restrains
 All non-hydrogen atoms
 with sigma for 1-2 distances of 0.004 and sigma for 1-3 distances of 0.004
4.a Aromatic/amide H refined with riding coordinates:
 C7(H7), C6(H6), C5(H5), C4(H4), C19(H19), C18(H18), C17(H17), C16(H16),
 C15(H15), C9(H9), C10(H10), C11(H11), C12(H12), C13(H13)
;
_olex2_exptl_crystal_mounting_method 'Merrill Bassett diamond anvil cell'
_olex2_submission_original_sample_id SP20037
_olex2_submission_special_instructions 'No special instructions were received'

loop_
_space_group_symop_operation_xyz
'x, y, z'
'-x+1/2, y+1/2, -z+1/2'
'-x, -y, -z'
'x-1/2, -y-1/2, z-1/2'

loop_
_atom_site_label
_atom_site_type_symbol
_atom_site_fract_x
_atom_site_fract_y
_atom_site_fract_z
_atom_site_U_iso_or_equiv
_atom_site_adp_type
_atom_site_occupancy
_atom_site_site_symmetry_order
_atom_site_calc_flag
_atom_site_refinement_flags_posn
_atom_site_refinement_flags_adp
_atom_site_refinement_flags_occupancy
_atom_site_disorder_assembly
_atom_site_disorder_group
N1 N 0.4744(4) 0.6960(6) 0.6606(5) 0.038(4) Uani 1 1 d D . . . .
N2 N 0.4430(3) 0.6863(6) 0.7269(5) 0.037(4) Uani 1 1 d D . . . .
N3 N 0.2125(4) 0.6779(5) 0.6765(5) 0.037(4) Uani 1 1 d D . . . .
C1 C 0.3132(5) 0.6808(6) 0.7302(6) 0.032(4) Uani 1 1 d D . . . .
C2 C 0.2447(5) 0.6770(6) 0.6099(6) 0.035(5) Uani 1 1 d D . . . .
C7 C 0.1466(5) 0.6618(6) 0.5499(6) 0.036(5) Uani 1 1 d D . . . .
H7 H 0.057756 0.654723 0.555574 0.044 Uiso 1 1 calc R U . . .
C6 C 0.1766(5) 0.6568(6) 0.4823(6) 0.039(5) Uani 1 1 d D . . . .
H6 H 0.109034 0.646253 0.442974 0.047 Uiso 1 1 calc R U . . .
C5 C 0.3095(5) 0.6679(5) 0.4736(5) 0.041(5) Uani 1 1 d D . . . .
H5 H 0.330786 0.664109 0.428216 0.049 Uiso 1 1 calc R U . . .
C4 C 0.4092(5) 0.6843(7) 0.5316(6) 0.040(5) Uani 1 1 d D . . . .
H4 H 0.497608 0.691289 0.525161 0.047 Uiso 1 1 calc R U . . .
C3 C 0.3795(5) 0.6904(6) 0.5993(5) 0.036(5) Uani 1 1 d D . . . .
C14 C 0.6150(4) 0.6984(5) 0.6598(5) 0.031(5) Uani 1 1 d D . . . .
C19 C 0.6692(4) 0.8524(5) 0.6226(5) 0.038(6) Uani 1 1 d D . . . .
H19 H 0.615032 0.954491 0.597294 0.045 Uiso 1 1 calc R U . . .
C18 C 0.8043(4) 0.8529(6) 0.6233(6) 0.056(7) Uani 1 1 d D . . . .
H18 H 0.841877 0.957793 0.599081 0.067 Uiso 1 1 calc R U . . .
C17 C 0.8837(4) 0.7023(7) 0.6591(6) 0.066(6) Uani 1 1 d D . . . .
H17 H 0.974760 0.702552 0.658270 0.080 Uiso 1 1 calc R U . . .
C16 C 0.8295(4) 0.5495(7) 0.6964(6) 0.062(7) Uani 1 1 d D . . . .
H16 H 0.884319 0.446018 0.720423 0.074 Uiso 1 1 calc R U . . .
C15 C 0.6939(4) 0.5475(5) 0.6986(5) 0.037(5) Uani 1 1 d D . . . .
H15 H 0.657443 0.447753 0.725326 0.044 Uiso 1 1 calc R U . . .
C8 C 0.2810(5) 0.6785(6) 0.8032(6) 0.033(4) Uani 1 1 d D . . . .
C9 C 0.1478(4) 0.6977(6) 0.8105(6) 0.042(5) Uani 1 1 d D . . . .
H9 H 0.080806 0.708746 0.770941 0.051 Uiso 1 1 calc R U . . .
C10 C 0.1183(6) 0.6999(6) 0.8787(5) 0.044(5) Uani 1 1 d D . . . .
H10 H 0.030096 0.715585 0.884635 0.053 Uiso 1 1 calc R U . . .
C11 C 0.2149(5) 0.6798(5) 0.9376(6) 0.047(5) Uani 1 1 d D . . . .
H11 H 0.191802 0.680658 0.982573 0.056 Uiso 1 1 calc R U . . .
C12 C 0.3476(5) 0.6581(7) 0.9302(6) 0.045(5) Uani 1 1 d D . . . .
H12 H 0.414091 0.642019 0.969749 0.054 Uiso 1 1 calc R U . . .
C13 C 0.3781(5) 0.6611(7) 0.8627(6) 0.039(5) Uani 1 1 d D . . . .
H13 H 0.466891 0.651063 0.857168 0.047 Uiso 1 1 calc R U . . .

loop_
_atom_site_aniso_label
_atom_site_aniso_U_11
_atom_site_aniso_U_22
_atom_site_aniso_U_33
_atom_site_aniso_U_23
_atom_site_aniso_U_13
_atom_site_aniso_U_12
N1 0.020(2) 0.0314(17) 0.066(14) -0.007(4) 0.017(4) -0.0006(17)
N2 0.018(2) 0.0326(17) 0.063(14) -0.003(4) 0.011(4) 0.0017(14)
N3 0.019(2) 0.0265(16) 0.067(14) -0.002(4) 0.010(4) 0.0029(16)
C1 0.017(3) 0.0180(17) 0.065(13) 0.000(4) 0.014(4) 0.0002(16)
C2 0.018(3) 0.0209(18) 0.065(14) -0.003(5) 0.007(4) 0.0025(18)
C7 0.016(3) 0.0300(19) 0.063(14) 0.007(4) 0.005(5) 0.0042(18)
C6 0.028(3) 0.0291(19) 0.062(15) -0.001(5) 0.011(5) 0.0008(17)
C5 0.031(3) 0.0286(19) 0.065(15) 0.003(4) 0.014(5) -0.0002(18)
C4 0.024(3) 0.031(2) 0.067(14) -0.006(5) 0.017(5) -0.0027(19)
C3 0.023(3) 0.0217(18) 0.064(14) -0.004(5) 0.010(4) 0.0021(19)
C14 0.015(2) 0.0309(18) 0.050(15) -0.007(3) 0.009(4) -0.0018(15)
C19 0.022(2) 0.034(2) 0.056(18) 0.002(3) 0.004(5) -0.0021(15)
C18 0.025(3) 0.050(2) 0.10(2) 0.000(4) 0.017(5) -0.0091(19)
C17 0.016(3) 0.073(3) 0.11(2) 0.001(5) 0.020(5) 0.003(2)
C16 0.030(3) 0.061(3) 0.10(2) 0.004(4) 0.014(6) 0.014(2)
C15 0.025(2) 0.041(2) 0.047(17) 0.004(4) 0.013(5) 0.0045(17)
C8 0.015(3) 0.0215(17) 0.066(13) 0.005(5) 0.012(4) -0.0006(17)
C9 0.024(3) 0.0261(19) 0.080(16) 0.004(4) 0.016(5) -0.0022(16)
C10 0.024(3) 0.0276(19) 0.084(17) -0.002(4) 0.021(5) -0.0036(18)
C11 0.035(3) 0.0256(19) 0.082(17) -0.005(4) 0.019(5) -0.0057(18)
C12 0.037(3) 0.031(2) 0.068(15) -0.001(5) 0.014(5) -0.0010(19)
C13 0.020(3) 0.030(2) 0.069(14) 0.002(4) 0.008(5) 0.0000(19)

loop_
_atom_type_symbol
_atom_type_description
_atom_type_scat_dispersion_real
_atom_type_scat_dispersion_imag
_atom_type_scat_source
C C 0.0033 0.0016 'International Tables Vol C Tables 4.2.6.8 and 6.1.1.4'
H H 0.0000 0.0000 'International Tables Vol C Tables 4.2.6.8 and 6.1.1.4'
N N 0.0061 0.0033 'International Tables Vol C Tables 4.2.6.8 and 6.1.1.4'

loop_
_geom_angle_atom_site_label_1
_geom_angle_atom_site_label_2
_geom_angle_atom_site_label_3
_geom_angle
_geom_angle_site_symmetry_1
_geom_angle_site_symmetry_3
_geom_angle_publ_flag
N2 N1 C3 123.1(5) . . ?
N2 N1 C14 113.9(7) . . ?
C3 N1 C14 122.9(7) . . ?
C1 N2 N1 116.0(7) . . ?
C1 N3 C2 116.4(5) . . ?
N2 C1 C8 115.1(7) . . ?
N3 C1 N2 127.4(8) . . ?
N3 C1 C8 117.5(5) . . ?
N3 C2 C7 121.0(5) . . ?
N3 C2 C3 121.5(7) . . ?
C7 C2 C3 117.5(7) . . ?
C2 C7 H7 118.9 . . ?
C6 C7 C2 122.1(5) . . ?
C6 C7 H7 118.9 . . ?
C7 C6 H6 120.4 . . ?
C7 C6 C5 119.1(8) . . ?
C5 C6 H6 120.4 . . ?
C6 C5 H5 119.8 . . ?
C4 C5 C6 120.5(8) . . ?
C4 C5 H5 119.8 . . ?
C5 C4 H4 119.7 . . ?
C5 C4 C3 120.6(5) . . ?
C3 C4 H4 119.7 . . ?
N1 C3 C2 115.5(7) . . ?
C4 C3 N1 124.1(5) . . ?
C4 C3 C2 120.2(7) . . ?
C19 C14 N1 120.1(4) . . ?
C19 C14 C15 121.4(3) . . ?
C15 C14 N1 118.5(5) . . ?
C14 C19 H19 120.5 . . ?
C18 C19 C14 119.0(5) . . ?
C18 C19 H19 120.5 . . ?
C19 C18 H18 119.6 . . ?
C17 C18 C19 120.9(5) . . ?
C17 C18 H18 119.6 . . ?
C18 C17 H17 120.0 . . ?
C18 C17 C16 120.0(4) . . ?
C16 C17 H17 120.0 . . ?
C17 C16 H16 119.6 . . ?
C17 C16 C15 120.8(5) . . ?
C15 C16 H16 119.6 . . ?
C14 C15 C16 117.9(5) . . ?
C14 C15 H15 121.1 . . ?
C16 C15 H15 121.1 . . ?
C9 C8 C1 117.9(7) . . ?
C13 C8 C1 122.2(5) . . ?
C13 C8 C9 119.9(8) . . ?
C8 C9 H9 121.1 . . ?
C10 C9 C8 117.8(8) . . ?
C10 C9 H9 121.1 . . ?
C9 C10 H10 119.0 . . ?
C11 C10 C9 122.1(5) . . ?
C11 C10 H10 119.0 . . ?
C10 C11 H11 120.0 . . ?
C10 C11 C12 120.1(8) . . ?
C12 C11 H11 120.0 . . ?
C11 C12 H12 120.9 . . ?
C13 C12 C11 118.2(8) . . ?
C13 C12 H12 120.9 . . ?
C8 C13 H13 119.0 . . ?
C12 C13 C8 121.9(6) . . ?
C12 C13 H13 119.0 . . ?

loop_
_geom_bond_atom_site_label_1
_geom_bond_atom_site_label_2
_geom_bond_distance
_geom_bond_site_symmetry_2
_geom_bond_publ_flag
N1 N2 1.360(9) . ?
N1 C3 1.386(8) . ?
N1 C14 1.435(5) . ?
N2 C1 1.334(6) . ?
N3 C1 1.321(8) . ?
N3 C2 1.367(8) . ?
C1 C8 1.487(8) . ?
C2 C7 1.389(8) . ?
C2 C3 1.424(7) . ?
C7 H7 0.9300 . ?
C7 C6 1.379(9) . ?
C6 H6 0.9300 . ?
C6 C5 1.393(6) . ?
C5 H5 0.9300 . ?
C5 C4 1.373(8) . ?
C4 H4 0.9300 . ?
C4 C3 1.379(9) . ?
C14 C19 1.377(7) . ?
C14 C15 1.381(7) . ?
C19 H19 0.9300 . ?
C19 C18 1.374(5) . ?
C18 H18 0.9300 . ?
C18 C17 1.357(7) . ?
C17 H17 0.9300 . ?
C17 C16 1.373(7) . ?
C16 H16 0.9300 . ?
C16 C15 1.389(5) . ?
C15 H15 0.9300 . ?
C8 C9 1.393(6) . ?
C8 C13 1.377(8) . ?
C9 H9 0.9300 . ?
C9 C10 1.387(9) . ?
C10 H10 0.9300 . ?
C10 C11 1.367(8) . ?
C11 H11 0.9300 . ?
C11 C12 1.389(6) . ?
C12 H12 0.9300 . ?
C12 C13 1.377(9) . ?
C13 H13 0.9300 . ?

loop_
_geom_torsion_atom_site_label_1
_geom_torsion_atom_site_label_2
_geom_torsion_atom_site_label_3
_geom_torsion_atom_site_label_4
_geom_torsion
_geom_torsion_site_symmetry_1
_geom_torsion_site_symmetry_2
_geom_torsion_site_symmetry_3
_geom_torsion_site_symmetry_4
_geom_torsion_publ_flag
N1 N2 C1 N3 2.0(7) . . . . ?
N1 N2 C1 C8 -177.8(4) . . . . ?
N1 C14 C19 C18 179.1(8) . . . . ?
N1 C14 C15 C16 179.0(8) . . . . ?
N2 N1 C3 C2 1.0(7) . . . . ?
N2 N1 C3 C4 -175.0(4) . . . . ?
N2 N1 C14 C19 -128.1(7) . . . . ?
N2 N1 C14 C15 50.0(8) . . . . ?
N2 C1 C8 C9 172.6(3) . . . . ?
N2 C1 C8 C13 -6.5(7) . . . . ?
N3 C1 C8 C9 -7.2(6) . . . . ?
N3 C1 C8 C13 173.7(3) . . . . ?
N3 C2 C7 C6 -178.8(4) . . . . ?
N3 C2 C3 N1 2.4(6) . . . . ?
N3 C2 C3 C4 178.5(5) . . . . ?
C1 N3 C2 C7 176.3(3) . . . . ?
C1 N3 C2 C3 -3.3(7) . . . . ?
C1 C8 C9 C10 -178.7(4) . . . . ?
C1 C8 C13 C12 -179.7(4) . . . . ?
C2 N3 C1 N2 1.1(7) . . . . ?
C2 N3 C1 C8 -179.1(3) . . . . ?
C2 C7 C6 C5 -0.1(7) . . . . ?
C7 C2 C3 N1 -177.3(4) . . . . ?
C7 C2 C3 C4 -1.2(6) . . . . ?
C7 C6 C5 C4 -0.2(6) . . . . ?
C6 C5 C4 C3 -0.1(7) . . . . ?
C5 C4 C3 N1 176.6(3) . . . . ?
C5 C4 C3 C2 0.8(7) . . . . ?
C3 N1 N2 C1 -3.0(7) . . . . ?
C3 N1 C14 C19 55.8(8) . . . . ?
C3 N1 C14 C15 -126.1(7) . . . . ?
C3 C2 C7 C6 0.8(7) . . . . ?
C14 N1 N2 C1 -179.1(3) . . . . ?
C14 N1 C3 C2 176.7(3) . . . . ?
C14 N1 C3 C4 0.7(8) . . . . ?
C14 C19 C18 C17 1.2(12) . . . . ?
C19 C14 C15 C16 -2.9(11) . . . . ?
C19 C18 C17 C16 -1.5(13) . . . . ?
C18 C17 C16 C15 -0.5(13) . . . . ?
C17 C16 C15 C14 2.6(12) . . . . ?
C15 C14 C19 C18 1.1(12) . . . . ?
C8 C9 C10 C11 -1.3(7) . . . . ?
C9 C8 C13 C12 1.2(7) . . . . ?
C9 C10 C11 C12 0.6(7) . . . . ?
C10 C11 C12 C13 1.1(6) . . . . ?
C11 C12 C13 C8 -2.0(8) . . . . ?
C13 C8 C9 C10 0.4(6) . . . . ?

_cod_database_fobs_code 2022557
